data_7220104
loop_
_publ_author_name
'Li, Hui'
'Li, Yi'
'Wang, Xiao-Bing'
'Pang, Tao'
'Zhang, luyong'
'Luo, Jun'
'Kong, Ling-Yi'

_publ_section_title
;
 Mexicanolide limonoids with in vitro neuroprotective activities from
 seeds of Khaya senegalensis
;
_journal_name_full 'RSC Adv.'
_journal_paper_doi 10.1039/C5RA05006E
_journal_year 2015
_chemical_absolute_configuration ad
_chemical_formula_sum 'C31 H38 O11'
_chemical_formula_weight 586.61
_chemical_name_systematic
;
 ?
;
_space_group_crystal_system monoclinic
_space_group_IT_number 4
_space_group_name_Hall 'P 2yb'
_space_group_name_H-M_alt 'P 1 21 1'
_symmetry_space_group_name_Hall 'P 2yb'
_symmetry_space_group_name_H-M 'P 1 21 1'
_atom_sites_solution_hydrogens geom
_audit_creation_method SHELXL-2013
_audit_update_record
;
2015-01-17 deposited with the CCDC.
2015-04-27 downloaded from the CCDC.
;
_cell_angle_alpha 90
_cell_angle_beta 99.4430(10)
_cell_angle_gamma 90
_cell_formula_units_Z 2
_cell_length_a 9.82600(10)
_cell_length_b 14.5902(2)
_cell_length_c 10.34730(10)
_cell_measurement_reflns_used 8777
_cell_measurement_temperature 290(2)
_cell_measurement_theta_max 69.3686
_cell_measurement_theta_min 4.5580
_cell_volume 1463.32(3)
_computing_cell_refinement 'CrysAlisPro (Agilent Technologies)'
_computing_data_collection 'CrysAlisPro (Agilent Technologies)'
_computing_data_reduction 'CrysAlisPro (Agilent Technologies)'
_computing_molecular_graphics 'Ortep-3 (L. J. Farrugia, 2001)'
_computing_publication_material SHELXL-2013
_computing_structure_refinement 'SHELXL-2013 (Sheldrick, 2013)'
_computing_structure_solution 'SHELXS-97 (Sheldrick, 1997)'
_diffrn_ambient_temperature 290(2)
_diffrn_detector_area_resol_mean 15.9149
_diffrn_measured_fraction_theta_full 0.997
_diffrn_measured_fraction_theta_max 0.989
_diffrn_measurement_device_type 'Gemini S Ultra, Agilent Technologies'
_diffrn_measurement_method '\w scans'
_diffrn_radiation_type CuK\a
_diffrn_radiation_wavelength 1.54184
_diffrn_reflns_av_R_equivalents 0.0171
_diffrn_reflns_av_unetI/netI 0.0181
_diffrn_reflns_laue_measured_fraction_full 0.997
_diffrn_reflns_laue_measured_fraction_max 0.989
_diffrn_reflns_limit_h_max 11
_diffrn_reflns_limit_h_min -11
_diffrn_reflns_limit_k_max 17
_diffrn_reflns_limit_k_min -15
_diffrn_reflns_limit_l_max 12
_diffrn_reflns_limit_l_min -10
_diffrn_reflns_number 12728
_diffrn_reflns_point_group_measured_fraction_full 0.944
_diffrn_reflns_point_group_measured_fraction_max 0.930
_diffrn_reflns_theta_full 67.684
_diffrn_reflns_theta_max 69.495
_diffrn_reflns_theta_min 4.562
_diffrn_source 'Enhance Ultra (Cu) X-ray Source'
_exptl_absorpt_coefficient_mu 0.841
_exptl_absorpt_correction_T_max 1.00000
_exptl_absorpt_correction_T_min 0.88561
_exptl_absorpt_correction_type multi-scan
_exptl_absorpt_process_details
;
CrysAlisPro, Agilent Technologies,
Version 1.171.36.21 (release 14-08-2012 CrysAlis171 .NET)
(compiled Sep 14 2012,17:21:16)
Empirical absorption correction using spherical harmonics,
 implemented in SCALE3 ABSPACK scaling algorithm.
;
_exptl_crystal_density_diffrn 1.331
_exptl_crystal_F_000 624
_exptl_crystal_size_max 0.350
_exptl_crystal_size_mid 0.320
_exptl_crystal_size_min 0.230
_refine_diff_density_max 0.130
_refine_diff_density_min -0.249
_refine_diff_density_rms 0.033
_refine_ls_abs_structure_details
;
 Flack x determined using 2189 quotients [(I+)-(I-)]/[(I+)+(I-)]
 (Parsons and Flack (2004), Acta Cryst. A60, s61).
;
_refine_ls_abs_structure_Flack -0.03(7)
_refine_ls_extinction_method none
_refine_ls_goodness_of_fit_ref 1.079
_refine_ls_hydrogen_treatment constr
_refine_ls_matrix_type full
_refine_ls_number_parameters 380
_refine_ls_number_reflns 5127
_refine_ls_number_restraints 1
_refine_ls_restrained_S_all 1.079
_refine_ls_R_factor_all 0.0370
_refine_ls_R_factor_gt 0.0364
_refine_ls_shift/su_max 0.000
_refine_ls_shift/su_mean 0.000
_refine_ls_structure_factor_coef Fsqd
_refine_ls_weighting_details 'w=1/[\s^2^(Fo^2^)+(0.0721P)^2^+0.0771P] where P=(Fo^2^+2Fc^2^)/3'
_refine_ls_weighting_scheme calc
_refine_ls_wR_factor_gt 0.1049
_refine_ls_wR_factor_ref 0.1064
_reflns_Friedel_coverage 0.806
_reflns_friedel_fraction_full 0.886
_reflns_friedel_fraction_max 0.866
_reflns_number_gt 5028
_reflns_number_total 5127
_reflns_threshold_expression 'I > 2\s(I)'
_cod_data_source_file c5ra05006e3.cif
_cod_data_source_block shelxl
_cod_database_code 7220104
_audit_block_doi 10.5517/cc141f7v
_shelx_space_group_comment
;
The symmetry employed for this shelxl refinement is uniquely defined
by the following loop, which should always be used as a source of
symmetry information in preference to the above space-group names.
They are only intended as comments.
;
_shelx_estimated_absorpt_t_min 0.757
_shelx_estimated_absorpt_t_max 0.830
_shelxl_version_number 2013-4

loop_
_space_group_symop_operation_xyz
'x, y, z'
'-x, y+1/2, -z'

loop_
_atom_site_label
_atom_site_type_symbol
_atom_site_fract_x
_atom_site_fract_y
_atom_site_fract_z
_atom_site_U_iso_or_equiv
_atom_site_adp_type
_atom_site_occupancy
_atom_site_site_symmetry_order
_atom_site_calc_flag
_atom_site_refinement_flags_posn
_atom_site_refinement_flags_adp
O9 O 0.49831(17) 0.11487(14) 0.73921(18) 0.0523(4) Uani 1 1 d . .
O2 O 0.91387(17) 0.40367(13) 0.64175(17) 0.0514(4) Uani 1 1 d . .
O6 O 0.5831(2) 0.35243(16) 0.31547(19) 0.0628(5) Uani 1 1 d . .
C8 C 0.7588(2) 0.19265(17) 0.5345(2) 0.0421(5) Uani 1 1 d . .
O5 O 0.4767(2) 0.37703(18) 0.9582(2) 0.0685(6) Uani 1 1 d . .
O4 O 0.5388(2) 0.40500(16) 0.7646(2) 0.0655(5) Uani 1 1 d . .
O1 O 1.01374(19) 0.10144(16) 0.7796(2) 0.0675(6) Uani 1 1 d . .
O10 O 0.3322(2) 0.21840(17) 0.7547(2) 0.0680(6) Uani 1 1 d . .
C9 C 0.7055(2) 0.14952(17) 0.6514(2) 0.0426(5) Uani 1 1 d . .
H9 H 0.7135 0.0829 0.6435 0.051 Uiso 1 1 calc R U
C12 C 0.4679(2) 0.15076(19) 0.5096(3) 0.0484(5) Uani 1 1 d . .
H12A H 0.3729 0.1689 0.5094 0.058 Uiso 1 1 calc R U
H12B H 0.4687 0.0850 0.4959 0.058 Uiso 1 1 calc R U
C11 C 0.5510(2) 0.17194(18) 0.6435(2) 0.0432(5) Uani 1 1 d . .
H11 H 0.5399 0.2367 0.6646 0.052 Uiso 1 1 calc R U
O7 O 0.7716(3) 0.3723(2) 0.2307(2) 0.0795(6) Uani 1 1 d . .
O3 O 1.0820(3) 0.50759(18) 0.6885(3) 0.0825(7) Uani 1 1 d . .
O8 O 0.6751(2) 0.07610(16) 0.3796(3) 0.0720(6) Uani 1 1 d . .
H8 H 0.7514 0.0606 0.3653 0.108 Uiso 1 1 calc R U
C30 C 0.8772(2) 0.23804(18) 0.5451(2) 0.0454(5) Uani 1 1 d . .
H30 H 0.8979 0.2668 0.4705 0.055 Uiso 1 1 calc R U
O11 O 0.1755(2) 0.3969(2) 0.4474(2) 0.0823(7) Uani 1 1 d . .
C1 C 0.9429(2) 0.16861(19) 0.7536(2) 0.0477(5) Uani 1 1 d . .
C5 C 0.7697(2) 0.28194(18) 0.8162(2) 0.0427(5) Uani 1 1 d . .
H5 H 0.7256 0.3087 0.7329 0.051 Uiso 1 1 calc R U
C2 C 0.9814(2) 0.24633(19) 0.6707(2) 0.0473(5) Uani 1 1 d . .
H2 H 1.0739 0.2349 0.6504 0.057 Uiso 1 1 calc R U
C6 C 0.6652(3) 0.2938(2) 0.9104(2) 0.0493(6) Uani 1 1 d . .
H6A H 0.6199 0.2355 0.9187 0.059 Uiso 1 1 calc R U
H6B H 0.7146 0.3102 0.9962 0.059 Uiso 1 1 calc R U
C17 C 0.5131(3) 0.30251(19) 0.4091(2) 0.0470(5) Uani 1 1 d . .
H17 H 0.5604 0.3180 0.4973 0.056 Uiso 1 1 calc R U
C19 C 0.7835(3) 0.1102(2) 0.8957(3) 0.0590(7) Uani 1 1 d . .
H19A H 0.6927 0.1147 0.9181 0.089 Uiso 1 1 calc R U
H19B H 0.8509 0.1241 0.9713 0.089 Uiso 1 1 calc R U
H19C H 0.7982 0.0491 0.8665 0.089 Uiso 1 1 calc R U
C7 C 0.5568(2) 0.3654(2) 0.8674(2) 0.0512(6) Uani 1 1 d . .
C20 C 0.3707(3) 0.3412(2) 0.3951(2) 0.0528(6) Uani 1 1 d . .
C28 C 1.0003(3) 0.2959(3) 0.9762(3) 0.0690(9) Uani 1 1 d . .
H28A H 0.9536 0.2943 1.0507 0.104 Uiso 1 1 calc R U
H28B H 1.0825 0.3323 0.9964 0.104 Uiso 1 1 calc R U
H28C H 1.0245 0.2347 0.9546 0.104 Uiso 1 1 calc R U
C26 C 0.9743(3) 0.4830(2) 0.6243(3) 0.0619(7) Uani 1 1 d . .
C13 C 0.5195(2) 0.19768(19) 0.3951(2) 0.0482(5) Uani 1 1 d . .
C4 C 0.9044(3) 0.3384(2) 0.8584(2) 0.0503(6) Uani 1 1 d . .
C14 C 0.6733(3) 0.17170(18) 0.4000(2) 0.0485(5) Uani 1 1 d . .
C24 C 0.3867(2) 0.1463(2) 0.7866(3) 0.0542(6) Uani 1 1 d . .
C25 C 0.3446(3) 0.0821(3) 0.8847(3) 0.0692(8) Uani 1 1 d . .
H25A H 0.4036 0.0293 0.8928 0.104 Uiso 1 1 calc R U
H25B H 0.2508 0.0633 0.8565 0.104 Uiso 1 1 calc R U
H25C H 0.3522 0.1124 0.9680 0.104 Uiso 1 1 calc R U
C15 C 0.7252(3) 0.2193(2) 0.2868(3) 0.0583(7) Uani 1 1 d . .
H15A H 0.8238 0.2091 0.2951 0.070 Uiso 1 1 calc R U
H15B H 0.6819 0.1911 0.2055 0.070 Uiso 1 1 calc R U
C3 C 0.9813(2) 0.3397(2) 0.7398(2) 0.0480(5) Uani 1 1 d . .
H3 H 1.0767 0.3594 0.7689 0.058 Uiso 1 1 calc R U
C10 C 0.7975(2) 0.17886(18) 0.7853(2) 0.0441(5) Uani 1 1 d . .
C22 C 0.2692(4) 0.3517(3) 0.2800(3) 0.0798(11) Uani 1 1 d . .
H22 H 0.2800 0.3370 0.1948 0.096 Uiso 1 1 calc R U
C16 C 0.6989(3) 0.3202(2) 0.2778(2) 0.0585(7) Uani 1 1 d . .
C18 C 0.4310(3) 0.1647(2) 0.2666(3) 0.0653(8) Uani 1 1 d . .
H18A H 0.4624 0.1936 0.1935 0.098 Uiso 1 1 calc R U
H18B H 0.3362 0.1804 0.2669 0.098 Uiso 1 1 calc R U
H18C H 0.4394 0.0994 0.2595 0.098 Uiso 1 1 calc R U
C23 C 0.1575(4) 0.3861(3) 0.3169(3) 0.0800(10) Uani 1 1 d . .
H23 H 0.0771 0.4009 0.2601 0.096 Uiso 1 1 calc R U
C31 C 0.3594(4) 0.4372(3) 0.9180(5) 0.0895(12) Uani 1 1 d . .
H31A H 0.3066 0.4425 0.9880 0.134 Uiso 1 1 calc R U
H31B H 0.3023 0.4122 0.8420 0.134 Uiso 1 1 calc R U
H31C H 0.3917 0.4967 0.8976 0.134 Uiso 1 1 calc R U
C21 C 0.3081(4) 0.3697(3) 0.4922(3) 0.0754(9) Uani 1 1 d . .
H21 H 0.3492 0.3710 0.5797 0.090 Uiso 1 1 calc R U
C27 C 0.8928(5) 0.5357(3) 0.5151(5) 0.0926(12) Uani 1 1 d . .
H27A H 0.8115 0.5017 0.4797 0.139 Uiso 1 1 calc R U
H27B H 0.9477 0.5458 0.4477 0.139 Uiso 1 1 calc R U
H27C H 0.8665 0.5937 0.5474 0.139 Uiso 1 1 calc R U
C29 C 0.8709(3) 0.4373(2) 0.8942(3) 0.0670(8) Uani 1 1 d . .
H29A H 0.8229 0.4366 0.9678 0.101 Uiso 1 1 calc R U
H29B H 0.8139 0.4656 0.8208 0.101 Uiso 1 1 calc R U
H29C H 0.9551 0.4714 0.9162 0.101 Uiso 1 1 calc R U

loop_
_atom_site_aniso_label
_atom_site_aniso_U_11
_atom_site_aniso_U_22
_atom_site_aniso_U_33
_atom_site_aniso_U_23
_atom_site_aniso_U_13
_atom_site_aniso_U_12
O9 0.0388(8) 0.0534(11) 0.0655(10) 0.0114(8) 0.0109(7) -0.0011(7)
O2 0.0459(9) 0.0530(11) 0.0560(9) 0.0051(8) 0.0108(7) -0.0064(7)
O6 0.0643(11) 0.0660(13) 0.0592(10) 0.0120(9) 0.0136(8) 0.0076(9)
C8 0.0371(10) 0.0438(13) 0.0459(11) -0.0012(9) 0.0083(8) 0.0055(9)
O5 0.0566(11) 0.0891(16) 0.0644(11) -0.0168(11) 0.0239(9) 0.0003(11)
O4 0.0632(11) 0.0683(14) 0.0663(12) 0.0080(10) 0.0150(9) 0.0129(10)
O1 0.0448(9) 0.0659(14) 0.0890(14) 0.0157(11) 0.0026(9) 0.0140(9)
O10 0.0461(10) 0.0689(13) 0.0922(14) 0.0103(11) 0.0211(10) 0.0049(9)
C9 0.0365(10) 0.0410(12) 0.0496(11) 0.0016(9) 0.0050(9) -0.0005(9)
C12 0.0369(11) 0.0472(14) 0.0593(13) -0.0061(10) 0.0027(10) -0.0028(9)
C11 0.0348(10) 0.0448(13) 0.0497(12) 0.0034(9) 0.0061(9) -0.0012(9)
O7 0.0763(13) 0.0957(18) 0.0694(13) 0.0170(12) 0.0203(11) -0.0055(13)
O3 0.0702(14) 0.0755(16) 0.1052(18) 0.0032(13) 0.0244(13) -0.0277(12)
O8 0.0645(12) 0.0620(13) 0.0879(14) -0.0195(11) 0.0075(11) 0.0071(10)
C30 0.0405(11) 0.0522(14) 0.0447(11) -0.0006(10) 0.0103(9) 0.0013(10)
O11 0.0646(13) 0.103(2) 0.0791(14) -0.0047(13) 0.0099(11) 0.0337(13)
C1 0.0349(11) 0.0545(15) 0.0515(12) 0.0043(10) 0.0001(9) 0.0017(10)
C5 0.0376(10) 0.0519(14) 0.0384(10) 0.0025(9) 0.0061(8) -0.0040(9)
C2 0.0312(10) 0.0597(15) 0.0513(12) 0.0017(11) 0.0078(9) 0.0007(9)
C6 0.0457(12) 0.0633(16) 0.0400(10) 0.0019(10) 0.0103(9) -0.0040(11)
C17 0.0484(12) 0.0502(14) 0.0412(11) -0.0011(9) 0.0038(9) 0.0036(10)
C19 0.0528(14) 0.0627(17) 0.0605(14) 0.0230(13) 0.0064(11) 0.0002(13)
C7 0.0438(11) 0.0594(16) 0.0514(12) -0.0150(11) 0.0108(9) -0.0079(11)
C20 0.0536(14) 0.0543(15) 0.0477(12) -0.0001(10) -0.0001(10) 0.0067(11)
C28 0.0536(14) 0.101(3) 0.0480(13) 0.0017(14) -0.0056(11) -0.0173(16)
C26 0.0608(16) 0.0573(16) 0.0739(17) 0.0012(13) 0.0299(14) -0.0078(13)
C13 0.0428(12) 0.0517(14) 0.0470(11) -0.0109(10) -0.0016(9) 0.0025(10)
C4 0.0457(12) 0.0606(16) 0.0441(11) -0.0034(10) 0.0059(9) -0.0119(11)
C14 0.0470(12) 0.0492(14) 0.0489(12) -0.0121(10) 0.0069(10) 0.0038(10)
C24 0.0336(11) 0.0663(18) 0.0622(14) 0.0058(12) 0.0065(10) -0.0045(11)
C25 0.0498(14) 0.088(2) 0.0706(17) 0.0166(16) 0.0122(13) -0.0058(14)
C15 0.0571(14) 0.0746(19) 0.0436(12) -0.0103(11) 0.0096(10) 0.0025(13)
C3 0.0336(10) 0.0586(15) 0.0508(12) 0.0028(10) 0.0036(9) -0.0069(10)
C10 0.0356(10) 0.0491(14) 0.0462(11) 0.0095(9) 0.0026(8) 0.0000(9)
C22 0.077(2) 0.105(3) 0.0516(15) -0.0026(16) -0.0065(13) 0.033(2)
C16 0.0595(15) 0.076(2) 0.0393(11) 0.0017(11) 0.0058(10) -0.0031(13)
C18 0.0591(16) 0.072(2) 0.0591(15) -0.0195(14) -0.0073(12) 0.0016(14)
C23 0.0651(18) 0.089(3) 0.078(2) -0.0051(18) -0.0137(15) 0.0257(18)
C31 0.0598(18) 0.096(3) 0.119(3) -0.024(2) 0.0336(19) 0.0064(18)
C21 0.0709(18) 0.097(3) 0.0552(15) -0.0097(15) 0.0013(13) 0.0360(18)
C27 0.098(3) 0.074(3) 0.112(3) 0.036(2) 0.034(2) 0.009(2)
C29 0.0700(17) 0.069(2) 0.0657(16) -0.0200(14) 0.0214(14) -0.0206(15)

loop_
_atom_type_symbol
_atom_type_description
_atom_type_scat_dispersion_real
_atom_type_scat_dispersion_imag
_atom_type_scat_source
C C 0.0181 0.0091 'International Tables Vol C Tables 4.2.6.8 and 6.1.1.4'
H H 0.0000 0.0000 'International Tables Vol C Tables 4.2.6.8 and 6.1.1.4'
O O 0.0492 0.0322 'International Tables Vol C Tables 4.2.6.8 and 6.1.1.4'

loop_
_geom_angle_atom_site_label_1
_geom_angle_atom_site_label_2
_geom_angle_atom_site_label_3
_geom_angle
C24 O9 C11 116.9(2)
C26 O2 C3 119.4(2)
C16 O6 C17 121.8(2)
C30 C8 C9 123.3(2)
C30 C8 C14 121.1(2)
C9 C8 C14 115.32(19)
C7 O5 C31 114.1(3)
C8 C9 C11 109.43(18)
C8 C9 C10 111.08(18)
C11 C9 C10 113.89(19)
C8 C9 H9 107.4
C11 C9 H9 107.4
C10 C9 H9 107.4
C11 C12 C13 114.81(19)
C11 C12 H12A 108.6
C13 C12 H12A 108.6
C11 C12 H12B 108.6
C13 C12 H12B 108.6
H12A C12 H12B 107.5
O9 C11 C12 107.87(19)
O9 C11 C9 107.45(18)
C12 C11 C9 112.45(19)
O9 C11 H11 109.7
C12 C11 H11 109.7
C9 C11 H11 109.7
C14 O8 H8 109.5
C8 C30 C2 124.6(2)
C8 C30 H30 117.7
C2 C30 H30 117.7
C23 O11 C21 105.5(2)
O1 C1 C2 123.3(2)
O1 C1 C10 123.9(2)
C2 C1 C10 112.4(2)
C6 C5 C4 112.8(2)
C6 C5 C10 113.2(2)
C4 C5 C10 113.25(19)
C6 C5 H5 105.6
C4 C5 H5 105.6
C10 C5 H5 105.6
C1 C2 C30 103.3(2)
C1 C2 C3 112.4(2)
C30 C2 C3 114.6(2)
C1 C2 H2 108.8
C30 C2 H2 108.8
C3 C2 H2 108.8
C7 C6 C5 113.9(2)
C7 C6 H6A 108.8
C5 C6 H6A 108.8
C7 C6 H6B 108.8
C5 C6 H6B 108.8
H6A C6 H6B 107.7
O6 C17 C20 106.3(2)
O6 C17 C13 113.5(2)
C20 C17 C13 114.8(2)
O6 C17 H17 107.3
C20 C17 H17 107.3
C13 C17 H17 107.3
C10 C19 H19A 109.5
C10 C19 H19B 109.5
H19A C19 H19B 109.5
C10 C19 H19C 109.5
H19A C19 H19C 109.5
H19B C19 H19C 109.5
O4 C7 O5 123.1(3)
O4 C7 C6 126.2(2)
O5 C7 C6 110.6(2)
C21 C20 C22 104.5(3)
C21 C20 C17 126.0(2)
C22 C20 C17 129.4(2)
C4 C28 H28A 109.5
C4 C28 H28B 109.5
H28A C28 H28B 109.5
C4 C28 H28C 109.5
H28A C28 H28C 109.5
H28B C28 H28C 109.5
O3 C26 O2 123.8(3)
O3 C26 C27 125.3(3)
O2 C26 C27 110.9(3)
C12 C13 C17 110.4(2)
C12 C13 C18 108.5(2)
C17 C13 C18 111.5(2)
C12 C13 C14 108.1(2)
C17 C13 C14 107.2(2)
C18 C13 C14 111.1(2)
C29 C4 C28 108.3(2)
C29 C4 C3 109.3(2)
C28 C4 C3 108.5(2)
C29 C4 C5 111.0(2)
C28 C4 C5 112.9(2)
C3 C4 C5 106.73(18)
O8 C14 C15 108.8(2)
O8 C14 C8 108.3(2)
C15 C14 C8 113.9(2)
O8 C14 C13 105.8(2)
C15 C14 C13 108.2(2)
C8 C14 C13 111.52(18)
O10 C24 O9 123.3(2)
O10 C24 C25 125.2(3)
O9 C24 C25 111.5(3)
C24 C25 H25A 109.5
C24 C25 H25B 109.5
H25A C25 H25B 109.5
C24 C25 H25C 109.5
H25A C25 H25C 109.5
H25B C25 H25C 109.5
C16 C15 C14 114.9(2)
C16 C15 H15A 108.5
C14 C15 H15A 108.5
C16 C15 H15B 108.5
C14 C15 H15B 108.5
H15A C15 H15B 107.5
O2 C3 C2 106.15(19)
O2 C3 C4 109.6(2)
C2 C3 C4 113.4(2)
O2 C3 H3 109.2
C2 C3 H3 109.2
C4 C3 H3 109.2
C1 C10 C19 107.2(2)
C1 C10 C5 109.8(2)
C19 C10 C5 115.6(2)
C1 C10 C9 101.87(18)
C19 C10 C9 111.4(2)
C5 C10 C9 110.07(18)
C23 C22 C20 107.4(3)
C23 C22 H22 126.3
C20 C22 H22 126.3
O7 C16 O6 118.9(3)
O7 C16 C15 122.7(3)
O6 C16 C15 118.2(3)
C13 C18 H18A 109.5
C13 C18 H18B 109.5
H18A C18 H18B 109.5
C13 C18 H18C 109.5
H18A C18 H18C 109.5
H18B C18 H18C 109.5
C22 C23 O11 111.0(3)
C22 C23 H23 124.5
O11 C23 H23 124.5
O5 C31 H31A 109.5
O5 C31 H31B 109.5
H31A C31 H31B 109.5
O5 C31 H31C 109.5
H31A C31 H31C 109.5
H31B C31 H31C 109.5
C20 C21 O11 111.6(3)
C20 C21 H21 124.2
O11 C21 H21 124.2
C26 C27 H27A 109.5
C26 C27 H27B 109.5
H27A C27 H27B 109.5
C26 C27 H27C 109.5
H27A C27 H27C 109.5
H27B C27 H27C 109.5
C4 C29 H29A 109.5
C4 C29 H29B 109.5
H29A C29 H29B 109.5
C4 C29 H29C 109.5
H29A C29 H29C 109.5
H29B C29 H29C 109.5

loop_
_geom_bond_atom_site_label_1
_geom_bond_atom_site_label_2
_geom_bond_distance
O9 C24 1.353(3)
O9 C11 1.452(3)
O2 C26 1.326(4)
O2 C3 1.456(3)
O6 C16 1.347(4)
O6 C17 1.470(3)
C8 C30 1.328(3)
C8 C9 1.530(3)
C8 C14 1.534(3)
O5 C7 1.331(3)
O5 C31 1.455(5)
O4 C7 1.198(4)
O1 C1 1.207(3)
O10 C24 1.201(4)
C9 C11 1.542(3)
C9 C10 1.584(3)
C9 H9 0.9800
C12 C11 1.520(3)
C12 C13 1.526(4)
C12 H12A 0.9700
C12 H12B 0.9700
C11 H11 0.9800
O7 C16 1.200(4)
O3 C26 1.207(4)
O8 C14 1.411(4)
O8 H8 0.8200
C30 C2 1.521(3)
C30 H30 0.9300
O11 C23 1.342(4)
O11 C21 1.367(4)
C1 C2 1.507(4)
C1 C10 1.524(3)
C5 C6 1.536(3)
C5 C4 1.559(3)
C5 C10 1.571(4)
C5 H5 0.9800
C2 C3 1.539(4)
C2 H2 0.9800
C6 C7 1.507(4)
C6 H6A 0.9700
C6 H6B 0.9700
C17 C20 1.494(4)
C17 C13 1.539(4)
C17 H17 0.9800
C19 C10 1.542(3)
C19 H19A 0.9600
C19 H19B 0.9600
C19 H19C 0.9600
C20 C21 1.327(4)
C20 C22 1.430(4)
C28 C4 1.543(4)
C28 H28A 0.9600
C28 H28B 0.9600
C28 H28C 0.9600
C26 C27 1.488(5)
C13 C18 1.541(3)
C13 C14 1.550(3)
C4 C29 1.538(5)
C4 C3 1.543(3)
C14 C15 1.521(4)
C24 C25 1.489(4)
C25 H25A 0.9600
C25 H25B 0.9600
C25 H25C 0.9600
C15 C16 1.494(5)
C15 H15A 0.9700
C15 H15B 0.9700
C3 H3 0.9800
C22 C23 1.319(5)
C22 H22 0.9300
C18 H18A 0.9600
C18 H18B 0.9600
C18 H18C 0.9600
C23 H23 0.9300
C31 H31A 0.9600
C31 H31B 0.9600
C31 H31C 0.9600
C21 H21 0.9300
C27 H27A 0.9600
C27 H27B 0.9600
C27 H27C 0.9600
C29 H29A 0.9600
C29 H29B 0.9600
C29 H29C 0.9600

loop_
_geom_hbond_atom_site_label_D
_geom_hbond_atom_site_label_H
_geom_hbond_atom_site_label_A
_geom_hbond_distance_DH
_geom_hbond_distance_HA
_geom_hbond_distance_DA
_geom_hbond_angle_DHA
_geom_hbond_site_symmetry_A
O8 H8 O3 0.82 1.97 2.783(3) 170.3 2_746

loop_
_geom_torsion_atom_site_label_1
_geom_torsion_atom_site_label_2
_geom_torsion_atom_site_label_3
_geom_torsion_atom_site_label_4
_geom_torsion
C30 C8 C9 C11 135.1(2)
C14 C8 C9 C11 -51.0(3)
C30 C8 C9 C10 8.4(3)
C14 C8 C9 C10 -177.6(2)
C24 O9 C11 C12 -84.2(3)
C24 O9 C11 C9 154.4(2)
C13 C12 C11 O9 -173.9(2)
C13 C12 C11 C9 -55.6(3)
C8 C9 C11 O9 168.42(19)
C10 C9 C11 O9 -66.6(3)
C8 C9 C11 C12 49.9(3)
C10 C9 C11 C12 174.9(2)
C9 C8 C30 C2 5.7(4)
C14 C8 C30 C2 -167.9(2)
O1 C1 C2 C30 110.3(3)
C10 C1 C2 C30 -62.3(3)
O1 C1 C2 C3 -125.6(3)
C10 C1 C2 C3 61.8(3)
C8 C30 C2 C1 19.0(3)
C8 C30 C2 C3 -103.6(3)
C4 C5 C6 C7 95.8(2)
C10 C5 C6 C7 -133.9(2)
C16 O6 C17 C20 -162.6(2)
C16 O6 C17 C13 -35.5(3)
C31 O5 C7 O4 4.2(4)
C31 O5 C7 C6 -173.2(3)
C5 C6 C7 O4 7.6(4)
C5 C6 C7 O5 -175.1(2)
O6 C17 C20 C21 -130.4(4)
C13 C17 C20 C21 103.2(4)
O6 C17 C20 C22 53.3(4)
C13 C17 C20 C22 -73.0(4)
C3 O2 C26 O3 -2.4(4)
C3 O2 C26 C27 176.8(3)
C11 C12 C13 C17 -61.2(3)
C11 C12 C13 C18 176.4(2)
C11 C12 C13 C14 55.8(3)
O6 C17 C13 C12 170.00(18)
C20 C17 C13 C12 -67.4(2)
O6 C17 C13 C18 -69.3(3)
C20 C17 C13 C18 53.2(3)
O6 C17 C13 C14 52.5(2)
C20 C17 C13 C14 175.03(19)
C6 C5 C4 C29 -46.9(3)
C10 C5 C4 C29 -177.1(2)
C6 C5 C4 C28 74.9(3)
C10 C5 C4 C28 -55.3(3)
C6 C5 C4 C3 -166.0(2)
C10 C5 C4 C3 63.8(3)
C30 C8 C14 O8 112.5(3)
C9 C8 C14 O8 -61.6(3)
C30 C8 C14 C15 -8.7(3)
C9 C8 C14 C15 177.2(2)
C30 C8 C14 C13 -131.5(2)
C9 C8 C14 C13 54.5(3)
C12 C13 C14 O8 64.2(2)
C17 C13 C14 O8 -176.8(2)
C18 C13 C14 O8 -54.8(3)
C12 C13 C14 C15 -179.3(2)
C17 C13 C14 C15 -60.3(3)
C18 C13 C14 C15 61.7(3)
C12 C13 C14 C8 -53.4(3)
C17 C13 C14 C8 65.6(3)
C18 C13 C14 C8 -172.4(2)
C11 O9 C24 O10 -1.1(4)
C11 O9 C24 C25 -179.3(2)
O8 C14 C15 C16 166.4(2)
C8 C14 C15 C16 -72.7(3)
C13 C14 C15 C16 51.9(3)
C26 O2 C3 C2 -130.0(2)
C26 O2 C3 C4 107.2(2)
C1 C2 C3 O2 -136.59(18)
C30 C2 C3 O2 -19.1(3)
C1 C2 C3 C4 -16.2(3)
C30 C2 C3 C4 101.4(2)
C29 C4 C3 O2 -44.3(3)
C28 C4 C3 O2 -162.3(2)
C5 C4 C3 O2 75.8(3)
C29 C4 C3 C2 -162.7(2)
C28 C4 C3 C2 79.3(3)
C5 C4 C3 C2 -42.6(3)
O1 C1 C10 C19 21.0(4)
C2 C1 C10 C19 -166.5(2)
O1 C1 C10 C5 147.3(3)
C2 C1 C10 C5 -40.2(3)
O1 C1 C10 C9 -96.1(3)
C2 C1 C10 C9 76.4(2)
C6 C5 C10 C1 -151.69(19)
C4 C5 C10 C1 -21.7(2)
C6 C5 C10 C19 -30.3(3)
C4 C5 C10 C19 99.7(2)
C6 C5 C10 C9 97.0(2)
C4 C5 C10 C9 -133.02(19)
C8 C9 C10 C1 -43.9(2)
C11 C9 C10 C1 -168.0(2)
C8 C9 C10 C19 -157.9(2)
C11 C9 C10 C19 78.0(3)
C8 C9 C10 C5 72.6(2)
C11 C9 C10 C5 -51.5(2)
C21 C20 C22 C23 0.9(5)
C17 C20 C22 C23 177.7(3)
C17 O6 C16 O7 -160.4(3)
C17 O6 C16 C15 24.5(3)
C14 C15 C16 O7 151.8(3)
C14 C15 C16 O6 -33.3(3)
C20 C22 C23 O11 -1.7(5)
C21 O11 C23 C22 1.8(5)
C22 C20 C21 O11 0.2(5)
C17 C20 C21 O11 -176.8(3)
C23 O11 C21 C20 -1.2(5)
